data_4081480
loop_
_publ_author_name
'Wendji, Anicet Siakam'
'Lutter, Michael'
'Dietz, Christina'
'Jouikov, Viatcheslav'
'Jurkschat, Klaus'

_publ_section_title
;
 Novel Tin-Containing Crown Ether Substituted Ferrocenophanes as
 Redox-Active Hosts for the Ditopic Complexation of Lithium Chloride
;
_journal_issue 20
_journal_name_full Organometallics
_journal_page_first 5720
_journal_paper_doi 10.1021/om400219r
_journal_volume 32
_journal_year 2013
_chemical_formula_moiety 'C26 H43 Fe I O4 Si2 Sn'
_chemical_formula_sum 'C26 H43 Fe I O4 Si2 Sn'
_chemical_formula_weight 777.22
_chemical_melting_point 396
_chemical_name_systematic
; 
1-Iodido-1-(1,4,7,10-tetraoxacyclotridec-12-ylmethyl)-
3,3,14,14-tetramethyl-3,14-disila-1-stanna[5,5]-
ferrocenophane
;
_space_group_IT_number 2
_symmetry_cell_setting triclinic
_symmetry_space_group_name_Hall '-P 1'
_symmetry_space_group_name_H-M 'P -1'
_atom_sites_solution_hydrogens geom
_atom_sites_solution_primary direct
_atom_sites_solution_secondary difmap
_audit_creation_method SHELXL-97
_cell_angle_alpha 87.349(4)
_cell_angle_beta 88.247(4)
_cell_angle_gamma 77.650(4)
_cell_formula_units_Z 2
_cell_length_a 8.4753(5)
_cell_length_b 11.1021(5)
_cell_length_c 16.6772(8)
_cell_measurement_reflns_used 5175
_cell_measurement_temperature 173(2)
_cell_measurement_theta_max 29.2268
_cell_measurement_theta_min 2.1957
_cell_volume 1530.92(14)
_computing_cell_refinement 'CrysAlisPro, Oxford Diffraction Ltd., Version 1.171.33.55''
_computing_data_collection 'CrysAlisPro, Oxford Diffraction Ltd., Version 1.171.33.55''
_computing_data_reduction 'CrysAlisPro, Oxford Diffraction Ltd., Version 1.171.33.55''
_computing_molecular_graphics 'SHELXP-97 (Sheldrick, 1997)'
_computing_publication_material 'enCIFer Version 1.4'
_computing_structure_refinement 'SHELXL-97 (Sheldrick, 1997)'
_computing_structure_solution 'SHELXS-97 (Sheldrick, 1990)'
_diffrn_ambient_temperature 173(2)
_diffrn_measured_fraction_theta_full 1.000
_diffrn_measured_fraction_theta_max 1.000
_diffrn_measurement_device_type 'XcaliburS CCD Diffractometer'
_diffrn_measurement_method '\w und \y scan'
_diffrn_radiation_monochromator graphite
_diffrn_radiation_source 'fine-focus sealed tube'
_diffrn_radiation_type MoK\a
_diffrn_radiation_wavelength 0.71073
_diffrn_reflns_av_R_equivalents 0.0578
_diffrn_reflns_av_sigmaI/netI 0.1192
_diffrn_reflns_limit_h_max 10
_diffrn_reflns_limit_h_min -10
_diffrn_reflns_limit_k_max 13
_diffrn_reflns_limit_k_min -13
_diffrn_reflns_limit_l_max 20
_diffrn_reflns_limit_l_min -19
_diffrn_reflns_number 16310
_diffrn_reflns_theta_full 25.50
_diffrn_reflns_theta_max 25.50
_diffrn_reflns_theta_min 2.20
_exptl_absorpt_coefficient_mu 2.405
_exptl_absorpt_correction_T_max 1.00000
_exptl_absorpt_correction_T_min 0.95771
_exptl_absorpt_correction_type multi-scan
_exptl_absorpt_process_details
;
CrysAlisPro, Oxford Diffraction Ltd.,
Version 1.171.33.55 (release 05-01-2010 CrysAlis171 .NET)
(compiled Jan  5 2010,16:28:46)
Empirical absorption correction using spherical harmonics,
 implemented in SCALE3 ABSPACK scaling algorithm.
;
_exptl_crystal_colour yellow
_exptl_crystal_density_diffrn 1.686
_exptl_crystal_density_method 'not measured'
_exptl_crystal_description column
_exptl_crystal_F_000 776
_exptl_crystal_size_max 0.40
_exptl_crystal_size_mid 0.06
_exptl_crystal_size_min 0.02
_refine_diff_density_max 0.594
_refine_diff_density_min -0.523
_refine_diff_density_rms 0.106
_refine_ls_extinction_method none
_refine_ls_goodness_of_fit_ref 0.741
_refine_ls_hydrogen_treatment constr
_refine_ls_matrix_type full
_refine_ls_number_parameters 328
_refine_ls_number_reflns 5694
_refine_ls_number_restraints 5
_refine_ls_restrained_S_all 0.771
_refine_ls_R_factor_all 0.0685
_refine_ls_R_factor_gt 0.0321
_refine_ls_shift/su_max 0.001
_refine_ls_shift/su_mean 0.000
_refine_ls_structure_factor_coef Fsqd
_refine_ls_weighting_details 'calc w=1/[\s^2^(Fo^2^)+(0.0120P)^2^+0.0000P] where P=(Fo^2^+2Fc^2^)/3'
_refine_ls_weighting_scheme calc
_refine_ls_wR_factor_gt 0.0447
_refine_ls_wR_factor_ref 0.0472
_reflns_number_gt 3416
_reflns_number_total 5694
_reflns_threshold_expression >2sigma(I)
_cod_data_source_file om400219r_si_002.cif
_cod_data_source_block compound2
_cod_database_code 4081480

loop_
_symmetry_equiv_pos_as_xyz
'x, y, z'
'-x, -y, -z'

loop_
_atom_site_label
_atom_site_type_symbol
_atom_site_fract_x
_atom_site_fract_y
_atom_site_fract_z
_atom_site_U_iso_or_equiv
_atom_site_adp_type
_atom_site_occupancy
_atom_site_symmetry_multiplicity
_atom_site_calc_flag
_atom_site_refinement_flags
_atom_site_disorder_assembly
_atom_site_disorder_group
Sn1 Sn 0.92408(4) 0.31940(3) 0.18986(2) 0.01819(10) Uani 1 1 d . . .
I1 I 1.14770(4) 0.43426(3) 0.11663(2) 0.03409(12) Uani 1 1 d . . .
Fe1 Fe 0.58894(8) 0.05281(6) 0.19222(4) 0.01756(17) Uani 1 1 d . . .
Si1 Si 0.69997(15) 0.25709(12) 0.03484(8) 0.0183(3) Uani 1 1 d . . .
Si2 Si 0.96010(15) 0.03175(12) 0.28152(8) 0.0181(3) Uani 1 1 d . . .
O1 O 0.8348(4) 0.7033(3) 0.39678(18) 0.0271(9) Uani 1 1 d . A .
O4 O 0.5854(4) 0.5100(3) 0.2990(2) 0.0394(10) Uani 1 1 d . . .
C1 C 0.9077(6) 0.3956(4) 0.3060(3) 0.0243(12) Uani 1 1 d . . .
H1A H 0.8321 0.3590 0.3386 0.029 Uiso 1 1 calc R . .
H1B H 1.0126 0.3703 0.3305 0.029 Uiso 1 1 calc R . .
C2 C 0.8553(5) 0.5359(4) 0.3098(3) 0.0199(12) Uani 1 1 d . . .
H2A H 0.9370 0.5727 0.2808 0.024 Uiso 1 1 calc R . .
C3 C 0.8496(6) 0.5723(4) 0.3964(3) 0.0249(12) Uani 1 1 d . . .
H3A H 0.7580 0.5491 0.4245 0.030 Uiso 1 1 calc R . .
H3B H 0.9475 0.5304 0.4231 0.030 Uiso 1 1 calc R . .
C4 C 0.8136(6) 0.7508(5) 0.4753(3) 0.0363(15) Uani 1 1 d . . .
H4A H 0.8742 0.8153 0.4785 0.044 Uiso 0.595(6) 1 calc PR A 1
H4B H 0.8571 0.6854 0.5142 0.044 Uiso 0.595(6) 1 calc PR A 1
H4C H 0.8242 0.8362 0.4722 0.044 Uiso 0.405(6) 1 calc PR A 2
H4D H 0.8985 0.7047 0.5092 0.044 Uiso 0.405(6) 1 calc PR A 2
C9 C 0.4223(6) 0.5623(7) 0.2842(4) 0.067(2) Uani 1 1 d D A .
H9A H 0.3827 0.5133 0.2459 0.081 Uiso 1 1 calc R . .
H9B H 0.4141 0.6446 0.2601 0.081 Uiso 1 1 calc R . .
C10 C 0.6948(6) 0.5844(4) 0.2700(3) 0.0310(13) Uani 1 1 d . . .
H10A H 0.6532 0.6698 0.2830 0.037 Uiso 1 1 calc R . .
H10B H 0.7079 0.5802 0.2122 0.037 Uiso 1 1 calc R . .
C11 C 0.7251(5) 0.3686(4) 0.1119(2) 0.0192(11) Uani 1 1 d . . .
H11A H 0.6272 0.3845 0.1450 0.023 Uiso 1 1 calc R . .
H11B H 0.7325 0.4458 0.0839 0.023 Uiso 1 1 calc R . .
C12 C 1.0357(5) 0.1289(4) 0.2002(2) 0.0184(11) Uani 1 1 d . . .
H12A H 1.0252 0.0928 0.1493 0.022 Uiso 1 1 calc R . .
H12B H 1.1502 0.1226 0.2081 0.022 Uiso 1 1 calc R . .
C13 C 0.5492(5) 0.3373(4) -0.0385(3) 0.0257(13) Uani 1 1 d . . .
H13A H 0.4474 0.3656 -0.0113 0.039 Uiso 1 1 calc R . .
H13B H 0.5366 0.2814 -0.0788 0.039 Uiso 1 1 calc R . .
H13C H 0.5854 0.4066 -0.0634 0.039 Uiso 1 1 calc R . .
C14 C 0.8942(5) 0.2042(4) -0.0200(3) 0.0273(13) Uani 1 1 d . . .
H14A H 0.9744 0.1626 0.0170 0.041 Uiso 1 1 calc R . .
H14B H 0.9285 0.2741 -0.0451 0.041 Uiso 1 1 calc R . .
H14C H 0.8801 0.1485 -0.0603 0.041 Uiso 1 1 calc R . .
C15 C 1.0291(5) 0.0679(4) 0.3808(2) 0.0236(12) Uani 1 1 d . . .
H15A H 0.9891 0.0187 0.4222 0.035 Uiso 1 1 calc R . .
H15B H 0.9888 0.1537 0.3903 0.035 Uiso 1 1 calc R . .
H15C H 1.1451 0.0498 0.3811 0.035 Uiso 1 1 calc R . .
C16 C 1.0409(5) -0.1340(4) 0.2639(3) 0.0267(13) Uani 1 1 d . . .
H16A H 1.0057 -0.1537 0.2128 0.040 Uiso 1 1 calc R . .
H16B H 1.0019 -0.1834 0.3056 0.040 Uiso 1 1 calc R . .
H16C H 1.1568 -0.1508 0.2641 0.040 Uiso 1 1 calc R . .
C21 C 0.6317(5) 0.1187(4) 0.0766(2) 0.0172(11) Uani 1 1 d . . .
C22 C 0.4676(5) 0.1042(4) 0.0880(2) 0.0201(12) Uani 1 1 d . . .
H22A H 0.3760 0.1669 0.0819 0.024 Uiso 1 1 calc R . .
C23 C 0.4679(6) -0.0205(4) 0.1102(3) 0.0230(12) Uani 1 1 d . . .
H23A H 0.3771 -0.0535 0.1213 0.028 Uiso 1 1 calc R . .
C24 C 0.6298(6) -0.0860(4) 0.1127(3) 0.0219(12) Uani 1 1 d . . .
H24A H 0.6648 -0.1698 0.1253 0.026 Uiso 1 1 calc R . .
C25 C 0.7289(6) -0.0021(4) 0.0927(3) 0.0214(12) Uani 1 1 d . . .
H25A H 0.8412 -0.0220 0.0903 0.026 Uiso 1 1 calc R . .
C26 C 0.7356(5) 0.0621(4) 0.2854(2) 0.0153(11) Uani 1 1 d . . .
C27 C 0.6454(5) -0.0313(4) 0.3013(2) 0.0208(12) Uani 1 1 d . . .
H27A H 0.6892 -0.1145 0.3118 0.025 Uiso 1 1 calc R . .
C28 C 0.4780(6) 0.0230(4) 0.2986(3) 0.0246(12) Uani 1 1 d . . .
H28A H 0.3936 -0.0182 0.3061 0.030 Uiso 1 1 calc R . .
C29 C 0.4628(5) 0.1496(4) 0.2825(2) 0.0209(12) Uani 1 1 d . . .
H29A H 0.3662 0.2074 0.2772 0.025 Uiso 1 1 calc R . .
C30 C 0.6169(5) 0.1744(4) 0.2760(2) 0.0202(12) Uani 1 1 d . . .
H30A H 0.6394 0.2524 0.2668 0.024 Uiso 1 1 calc R . .
O2 O 0.5655(7) 0.6944(6) 0.5129(3) 0.044(2) Uani 0.595(6) 1 d P A 1
O3 O 0.3709(7) 0.6920(6) 0.3855(4) 0.040(2) Uani 0.595(6) 1 d PD A 1
C5 C 0.6370(16) 0.8031(11) 0.4966(8) 0.042(3) Uiso 0.595(6) 1 d P A 1
H5A H 0.6278 0.8526 0.5437 0.050 Uiso 0.595(6) 1 calc PR A 1
H5B H 0.5837 0.8540 0.4523 0.050 Uiso 0.595(6) 1 calc PR A 1
C6 C 0.4015(12) 0.7132(13) 0.5259(6) 0.071(4) Uani 0.595(6) 1 d PD A 1
H6A H 0.3786 0.6543 0.5670 0.085 Uiso 0.595(6) 1 calc PR A 1
H6B H 0.3619 0.7954 0.5454 0.085 Uiso 0.595(6) 1 calc PR A 1
O2' O 0.5436(14) 0.8274(10) 0.4723(6) 0.055(3) Uiso 0.405(6) 1 d P A 2
O3' O 0.3575(10) 0.5720(8) 0.4282(5) 0.042(3) Uiso 0.405(6) 1 d PD A 2
C5' C 0.655(2) 0.7439(16) 0.5124(10) 0.043(5) Uiso 0.405(6) 1 d P A 2
H5C H 0.6343 0.6618 0.5083 0.051 Uiso 0.405(6) 1 calc PR A 2
H5D H 0.6523 0.7627 0.5688 0.051 Uiso 0.405(6) 1 calc PR A 2
C6' C 0.3834(16) 0.8176(12) 0.4867(9) 0.039(4) Uiso 0.405(6) 1 d PD A 2
H6C H 0.3151 0.8894 0.4610 0.047 Uiso 0.405(6) 1 calc PR A 2
H6D H 0.3625 0.8238 0.5441 0.047 Uiso 0.405(6) 1 calc PR A 2
C8 C 0.3219(7) 0.5698(6) 0.3551(4) 0.066(2) Uani 1 1 d D . .
H8A H 0.3532 0.4991 0.3920 0.079 Uiso 0.595(6) 1 calc PR A 1
H8B H 0.2079 0.5824 0.3434 0.079 Uiso 0.595(6) 1 calc PR A 1
H8C H 0.2382 0.6434 0.3460 0.079 Uiso 0.405(6) 1 calc PR A 2
H8D H 0.2685 0.5010 0.3530 0.079 Uiso 0.405(6) 1 calc PR A 2
C7 C 0.3240(8) 0.7014(7) 0.4602(5) 0.081(2) Uani 1 1 d D . .
H7A H 0.2787 0.6291 0.4720 0.098 Uiso 0.595(6) 1 calc PR A 1
H7B H 0.2327 0.7710 0.4598 0.098 Uiso 0.595(6) 1 calc PR A 1
H7C H 0.2617 0.6869 0.5081 0.098 Uiso 0.405(6) 1 calc PR A 2
H7D H 0.2430 0.7418 0.4223 0.098 Uiso 0.405(6) 1 calc PR A 2

loop_
_atom_site_aniso_label
_atom_site_aniso_U_11
_atom_site_aniso_U_22
_atom_site_aniso_U_33
_atom_site_aniso_U_23
_atom_site_aniso_U_13
_atom_site_aniso_U_12
Sn1 0.0197(2) 0.0169(2) 0.0189(2) -0.00303(17) -0.00004(16) -0.00546(17)
I1 0.0334(2) 0.0300(2) 0.0413(3) 0.0011(2) 0.00901(19) -0.0141(2)
Fe1 0.0195(4) 0.0183(4) 0.0156(4) -0.0027(3) 0.0001(3) -0.0051(3)
Si1 0.0214(8) 0.0177(8) 0.0149(8) -0.0026(6) 0.0004(6) -0.0021(7)
Si2 0.0191(8) 0.0181(8) 0.0169(8) -0.0015(6) -0.0019(6) -0.0030(7)
O1 0.044(2) 0.022(2) 0.019(2) -0.0071(17) 0.0032(17) -0.0148(18)
O4 0.019(2) 0.056(3) 0.044(2) -0.015(2) 0.0031(18) -0.009(2)
C1 0.034(3) 0.022(3) 0.018(3) -0.004(2) 0.000(2) -0.008(3)
C2 0.023(3) 0.023(3) 0.016(3) -0.002(2) -0.002(2) -0.010(2)
C3 0.028(3) 0.022(3) 0.024(3) -0.003(2) 0.000(2) -0.005(2)
C4 0.059(4) 0.032(3) 0.023(3) -0.013(3) -0.001(3) -0.018(3)
C9 0.019(3) 0.116(6) 0.062(5) -0.030(5) -0.009(3) 0.001(4)
C10 0.040(3) 0.013(3) 0.039(4) -0.012(3) -0.013(3) -0.001(3)
C11 0.026(3) 0.017(3) 0.015(3) -0.004(2) -0.002(2) -0.005(2)
C12 0.019(3) 0.021(3) 0.016(3) -0.003(2) -0.006(2) -0.006(2)
C13 0.031(3) 0.022(3) 0.026(3) -0.002(2) 0.002(2) -0.011(3)
C14 0.032(3) 0.028(3) 0.021(3) -0.002(3) 0.003(2) -0.006(3)
C15 0.026(3) 0.026(3) 0.020(3) -0.004(2) 0.003(2) -0.009(3)
C16 0.027(3) 0.024(3) 0.028(3) -0.001(3) 0.006(2) -0.006(3)
C21 0.023(3) 0.020(3) 0.006(3) -0.003(2) -0.002(2) 0.002(2)
C22 0.021(3) 0.022(3) 0.014(3) -0.005(2) -0.004(2) 0.002(2)
C23 0.026(3) 0.022(3) 0.025(3) -0.004(2) 0.000(2) -0.012(3)
C24 0.036(3) 0.010(3) 0.019(3) 0.000(2) -0.005(2) -0.003(3)
C25 0.024(3) 0.026(3) 0.014(3) -0.010(2) 0.000(2) -0.004(3)
C26 0.020(3) 0.023(3) 0.005(3) 0.000(2) -0.002(2) -0.008(2)
C27 0.021(3) 0.023(3) 0.018(3) 0.001(2) -0.002(2) -0.007(3)
C28 0.025(3) 0.037(3) 0.016(3) 0.000(3) 0.002(2) -0.016(3)
C29 0.017(3) 0.026(3) 0.020(3) -0.007(2) 0.003(2) -0.004(2)
C30 0.026(3) 0.022(3) 0.015(3) -0.006(2) -0.004(2) -0.009(3)
O2 0.014(4) 0.081(6) 0.037(4) -0.020(4) 0.009(3) -0.009(4)
O3 0.025(4) 0.058(5) 0.031(4) 0.000(4) 0.008(3) 0.000(3)
C6 0.035(7) 0.113(12) 0.057(9) -0.028(9) -0.001(6) 0.006(7)
C8 0.033(4) 0.081(6) 0.078(6) 0.013(5) 0.013(4) -0.003(4)
C7 0.056(5) 0.077(6) 0.104(7) -0.016(6) 0.036(5) 0.000(5)

loop_
_atom_type_symbol
_atom_type_description
_atom_type_scat_dispersion_real
_atom_type_scat_dispersion_imag
_atom_type_scat_source
C C 0.0033 0.0016 'International Tables Vol C Tables 4.2.6.8 and 6.1.1.4'
H H 0.0000 0.0000 'International Tables Vol C Tables 4.2.6.8 and 6.1.1.4'
O O 0.0106 0.0060 'International Tables Vol C Tables 4.2.6.8 and 6.1.1.4'
Si Si 0.0817 0.0704 'International Tables Vol C Tables 4.2.6.8 and 6.1.1.4'
Fe Fe 0.3463 0.8444 'International Tables Vol C Tables 4.2.6.8 and 6.1.1.4'
Sn Sn -0.6537 1.4246 'International Tables Vol C Tables 4.2.6.8 and 6.1.1.4'
I I -0.4742 1.8119 'International Tables Vol C Tables 4.2.6.8 and 6.1.1.4'

loop_
_geom_angle_atom_site_label_1
_geom_angle_atom_site_label_2
_geom_angle_atom_site_label_3
_geom_angle
C11 Sn1 C12 116.55(16)
C11 Sn1 C1 119.56(17)
C12 Sn1 C1 109.00(17)
C11 Sn1 I1 102.67(11)
C12 Sn1 I1 106.10(11)
C1 Sn1 I1 100.46(11)
C27 Fe1 C28 40.93(17)
C27 Fe1 C29 68.10(18)
C28 Fe1 C29 40.29(16)
C27 Fe1 C23 121.96(17)
C28 Fe1 C23 104.26(17)
C29 Fe1 C23 119.21(18)
C27 Fe1 C26 41.01(15)
C28 Fe1 C26 69.45(17)
C29 Fe1 C26 69.12(17)
C23 Fe1 C26 159.76(19)
C27 Fe1 C30 67.68(17)
C28 Fe1 C30 67.55(17)
C29 Fe1 C30 39.97(15)
C23 Fe1 C30 155.79(19)
C26 Fe1 C30 41.05(16)
C27 Fe1 C22 159.58(16)
C28 Fe1 C22 123.36(18)
C29 Fe1 C22 108.38(19)
C23 Fe1 C22 40.70(16)
C26 Fe1 C22 158.46(17)
C30 Fe1 C22 123.46(18)
C27 Fe1 C24 105.48(18)
C28 Fe1 C24 117.72(17)
C29 Fe1 C24 153.08(17)
C23 Fe1 C24 40.44(17)
C26 Fe1 C24 124.16(19)
C30 Fe1 C24 163.70(19)
C22 Fe1 C24 68.05(18)
C27 Fe1 C25 120.67(19)
C28 Fe1 C25 153.84(19)
C29 Fe1 C25 165.40(17)
C23 Fe1 C25 67.71(18)
C26 Fe1 C25 109.04(18)
C30 Fe1 C25 129.40(17)
C22 Fe1 C25 67.68(18)
C24 Fe1 C25 40.12(15)
C27 Fe1 C21 156.84(18)
C28 Fe1 C21 161.92(19)
C29 Fe1 C21 127.21(18)
C23 Fe1 C21 68.95(17)
C26 Fe1 C21 122.56(16)
C30 Fe1 C21 111.44(17)
C22 Fe1 C21 40.87(15)
C24 Fe1 C21 68.66(17)
C25 Fe1 C21 40.65(16)
C13 Si1 C14 108.1(2)
C13 Si1 C21 107.99(19)
C14 Si1 C21 107.9(2)
C13 Si1 C11 108.7(2)
C14 Si1 C11 109.7(2)
C21 Si1 C11 114.21(19)
C16 Si2 C26 109.2(2)
C16 Si2 C15 108.8(2)
C26 Si2 C15 107.82(19)
C16 Si2 C12 109.73(19)
C26 Si2 C12 111.4(2)
C15 Si2 C12 109.78(18)
C4 O1 C3 113.4(3)
C9 O4 C10 114.1(4)
C2 C1 Sn1 117.1(3)
C2 C1 H1A 108.0
Sn1 C1 H1A 108.0
C2 C1 H1B 108.0
Sn1 C1 H1B 108.0
H1A C1 H1B 107.3
C10 C2 C3 111.3(4)
C10 C2 C1 111.7(4)
C3 C2 C1 109.5(4)
C10 C2 H2A 108.1
C3 C2 H2A 108.1
C1 C2 H2A 108.1
O1 C3 C2 108.0(4)
O1 C3 H3A 110.1
C2 C3 H3A 110.1
O1 C3 H3B 110.1
C2 C3 H3B 110.1
H3A C3 H3B 108.4
O1 C4 C5' 112.8(8)
O1 C4 C5 112.5(6)
C5' C4 C5 26.3(7)
O1 C4 H4A 109.1
C5' C4 H4A 128.8
C5 C4 H4A 109.1
O1 C4 H4B 109.1
C5' C4 H4B 85.1
C5 C4 H4B 109.1
H4A C4 H4B 107.8
O1 C4 H4C 109.0
C5' C4 H4C 109.0
C5 C4 H4C 85.2
H4A C4 H4C 26.9
H4B C4 H4C 129.4
O1 C4 H4D 109.0
C5' C4 H4D 109.0
C5 C4 H4D 129.0
H4A C4 H4D 83.0
H4B C4 H4D 27.0
H4C C4 H4D 107.8
O4 C9 C8 113.1(5)
O4 C9 H9A 109.0
C8 C9 H9A 109.0
O4 C9 H9B 109.0
C8 C9 H9B 109.0
H9A C9 H9B 107.8
O4 C10 C2 108.0(4)
O4 C10 H10A 110.1
C2 C10 H10A 110.1
O4 C10 H10B 110.1
C2 C10 H10B 110.1
H10A C10 H10B 108.4
Si1 C11 Sn1 118.4(2)
Si1 C11 H11A 107.7
Sn1 C11 H11A 107.7
Si1 C11 H11B 107.7
Sn1 C11 H11B 107.7
H11A C11 H11B 107.1
Si2 C12 Sn1 118.0(2)
Si2 C12 H12A 107.8
Sn1 C12 H12A 107.8
Si2 C12 H12B 107.8
Sn1 C12 H12B 107.8
H12A C12 H12B 107.1
Si1 C13 H13A 109.5
Si1 C13 H13B 109.5
H13A C13 H13B 109.5
Si1 C13 H13C 109.5
H13A C13 H13C 109.5
H13B C13 H13C 109.5
Si1 C14 H14A 109.5
Si1 C14 H14B 109.5
H14A C14 H14B 109.5
Si1 C14 H14C 109.5
H14A C14 H14C 109.5
H14B C14 H14C 109.5
Si2 C15 H15A 109.5
Si2 C15 H15B 109.5
H15A C15 H15B 109.5
Si2 C15 H15C 109.5
H15A C15 H15C 109.5
H15B C15 H15C 109.5
Si2 C16 H16A 109.5
Si2 C16 H16B 109.5
H16A C16 H16B 109.5
Si2 C16 H16C 109.5
H16A C16 H16C 109.5
H16B C16 H16C 109.5
C25 C21 C22 104.9(4)
C25 C21 Si1 127.4(3)
C22 C21 Si1 127.1(4)
C25 C21 Fe1 68.5(2)
C22 C21 Fe1 68.1(2)
Si1 C21 Fe1 134.1(2)
C23 C22 C21 109.2(4)
C23 C22 Fe1 69.3(3)
C21 C22 Fe1 71.0(2)
C23 C22 H22A 125.4
C21 C22 H22A 125.4
Fe1 C22 H22A 125.9
C24 C23 C22 108.1(4)
C24 C23 Fe1 70.3(3)
C22 C23 Fe1 70.0(2)
C24 C23 H23A 126.0
C22 C23 H23A 126.0
Fe1 C23 H23A 125.3
C25 C24 C23 107.8(4)
C25 C24 Fe1 70.0(2)
C23 C24 Fe1 69.3(3)
C25 C24 H24A 126.1
C23 C24 H24A 126.1
Fe1 C24 H24A 126.2
C24 C25 C21 110.1(4)
C24 C25 Fe1 69.8(2)
C21 C25 Fe1 70.8(3)
C24 C25 H25A 124.9
C21 C25 H25A 124.9
Fe1 C25 H25A 126.0
C27 C26 C30 105.0(4)
C27 C26 Si2 123.8(3)
C30 C26 Si2 131.2(3)
C27 C26 Fe1 69.1(2)
C30 C26 Fe1 69.5(2)
Si2 C26 Fe1 126.3(2)
C28 C27 C26 109.2(4)
C28 C27 Fe1 69.6(3)
C26 C27 Fe1 69.9(2)
C28 C27 H27A 125.4
C26 C27 H27A 125.4
Fe1 C27 H27A 126.7
C29 C28 C27 107.6(4)
C29 C28 Fe1 69.9(2)
C27 C28 Fe1 69.5(2)
C29 C28 H28A 126.2
C27 C28 H28A 126.2
Fe1 C28 H28A 125.9
C30 C29 C28 108.4(4)
C30 C29 Fe1 70.4(3)
C28 C29 Fe1 69.8(3)
C30 C29 H29A 125.8
C28 C29 H29A 125.8
Fe1 C29 H29A 125.6
C29 C30 C26 109.8(4)
C29 C30 Fe1 69.7(2)
C26 C30 Fe1 69.4(2)
C29 C30 H30A 125.1
C26 C30 H30A 125.1
Fe1 C30 H30A 127.4
C6 O2 C5 118.2(10)
C7 O3 C8 106.5(5)
O2 C5 C4 105.1(9)
O2 C5 H5A 110.7
C4 C5 H5A 110.7
O2 C5 H5B 110.7
C4 C5 H5B 110.7
H5A C5 H5B 108.8
C7 C6 O2 112.3(8)
C7 C6 H6A 109.1
O2 C6 H6A 109.1
C7 C6 H6B 109.1
O2 C6 H6B 109.1
H6A C6 H6B 107.9
C5' O2' C6' 115.4(13)
C8 O3' C7 113.5(8)
O2' C5' C4 106.6(13)
O2' C5' H5C 110.4
C4 C5' H5C 110.4
O2' C5' H5D 110.4
C4 C5' H5D 110.4
H5C C5' H5D 108.6
O2' C6' C7 120.3(10)
O2' C6' H6C 107.3
C7 C6' H6C 107.2
O2' C6' H6D 107.2
C7 C6' H6D 107.2
H6C C6' H6D 106.9
O3' C8 C9 130.3(7)
O3' C8 O3 61.8(5)
C9 C8 O3 94.9(5)
O3' C8 H8A 53.4
C9 C8 H8A 112.8
O3 C8 H8A 112.8
O3' C8 H8B 116.7
C9 C8 H8B 112.8
O3 C8 H8B 112.8
H8A C8 H8B 110.2
O3' C8 H8C 104.7
C9 C8 H8C 104.7
O3 C8 H8C 67.3
H8A C8 H8C 142.2
H8B C8 H8C 47.2
O3' C8 H8D 104.7
C9 C8 H8D 104.7
O3 C8 H8D 160.4
H8A C8 H8D 60.7
H8B C8 H8D 58.6
H8C C8 H8D 105.7
O3 C7 C6 132.0(8)
O3 C7 O3' 63.9(5)
C6 C7 O3' 115.3(9)
O3 C7 C6' 103.5(8)
C6 C7 C6' 52.0(7)
O3' C7 C6' 151.1(8)
O3 C7 H7A 104.3
C6 C7 H7A 104.3
O3' C7 H7A 46.2
C6' C7 H7A 151.8
O3 C7 H7B 104.3
C6 C7 H7B 104.3
O3' C7 H7B 135.2
C6' C7 H7B 71.6
H7A C7 H7B 105.6
O3 C7 H7C 156.5
C6 C7 H7C 68.8
O3' C7 H7C 98.9
C6' C7 H7C 98.9
H7A C7 H7C 54.4
H7B C7 H7C 76.0
O3 C7 H7D 65.7
C6 C7 H7D 145.6
O3' C7 H7D 98.9
C6' C7 H7D 98.9
H7A C7 H7D 96.6
H7B C7 H7D 43.0
H7C C7 H7D 103.9

loop_
_geom_bond_atom_site_label_1
_geom_bond_atom_site_label_2
_geom_bond_distance
Sn1 C11 2.123(4)
Sn1 C12 2.126(4)
Sn1 C1 2.137(4)
Sn1 I1 2.7309(4)
Fe1 C27 2.029(4)
Fe1 C28 2.029(4)
Fe1 C29 2.032(4)
Fe1 C23 2.033(4)
Fe1 C26 2.039(4)
Fe1 C30 2.040(4)
Fe1 C22 2.041(4)
Fe1 C24 2.046(4)
Fe1 C25 2.049(4)
Fe1 C21 2.080(4)
Si1 C13 1.852(4)
Si1 C14 1.853(4)
Si1 C21 1.854(4)
Si1 C11 1.873(4)
Si2 C16 1.855(4)
Si2 C26 1.860(4)
Si2 C15 1.861(4)
Si2 C12 1.876(4)
O1 C4 1.426(5)
O1 C3 1.433(5)
O4 C9 1.405(6)
O4 C10 1.428(5)
C1 C2 1.530(6)
C1 H1A 0.9700
C1 H1B 0.9700
C2 C10 1.513(6)
C2 C3 1.514(5)
C2 H2A 0.9800
C3 H3A 0.9700
C3 H3B 0.9700
C4 C5' 1.480(18)
C4 C5 1.523(13)
C4 H4A 0.9700
C4 H4B 0.9700
C4 H4C 0.9700
C4 H4D 0.9700
C9 C8 1.431(6)
C9 H9A 0.9700
C9 H9B 0.9700
C10 H10A 0.9700
C10 H10B 0.9700
C11 H11A 0.9700
C11 H11B 0.9700
C12 H12A 0.9700
C12 H12B 0.9700
C13 H13A 0.9600
C13 H13B 0.9600
C13 H13C 0.9600
C14 H14A 0.9600
C14 H14B 0.9600
C14 H14C 0.9600
C15 H15A 0.9600
C15 H15B 0.9600
C15 H15C 0.9600
C16 H16A 0.9600
C16 H16B 0.9600
C16 H16C 0.9600
C21 C25 1.434(6)
C21 C22 1.439(5)
C22 C23 1.417(6)
C22 H22A 0.9300
C23 C24 1.410(6)
C23 H23A 0.9300
C24 C25 1.405(5)
C24 H24A 0.9300
C25 H25A 0.9300
C26 C27 1.425(5)
C26 C30 1.431(6)
C27 C28 1.419(6)
C27 H27A 0.9300
C28 C29 1.398(6)
C28 H28A 0.9300
C29 C30 1.392(5)
C29 H29A 0.9300
C30 H30A 0.9300
O2 C6 1.373(10)
O2 C5 1.473(12)
O3 C7 1.298(7)
O3 C8 1.609(8)
C5 H5A 0.9700
C5 H5B 0.9700
C6 C7 1.319(9)
C6 H6A 0.9700
C6 H6B 0.9700
O2' C5' 1.34(2)
O2' C6' 1.399(15)
O3' C8 1.267(8)
O3' C7 1.521(9)
C5' H5C 0.9700
C5' H5D 0.9700
C6' C7 1.568(12)
C6' H6C 0.9700
C6' H6D 0.9700
C8 H8A 0.9700
C8 H8B 0.9700
C8 H8C 0.9700
C8 H8D 0.9700
C7 H7A 0.9700
C7 H7B 0.9700
C7 H7C 0.9700
C7 H7D 0.9700

loop_
_geom_torsion_atom_site_label_1
_geom_torsion_atom_site_label_2
_geom_torsion_atom_site_label_3
_geom_torsion_atom_site_label_4
_geom_torsion
C11 Sn1 C1 C2 -51.8(4)
C12 Sn1 C1 C2 170.6(3)
I1 Sn1 C1 C2 59.4(3)
Sn1 C1 C2 C10 55.8(5)
Sn1 C1 C2 C3 179.6(3)
C4 O1 C3 C2 174.7(4)
C10 C2 C3 O1 -68.3(4)
C1 C2 C3 O1 167.7(4)
C3 O1 C4 C5' -69.0(9)
C3 O1 C4 C5 -97.5(7)
C10 O4 C9 C8 -126.0(6)
C9 O4 C10 C2 164.2(4)
C3 C2 C10 O4 -75.1(4)
C1 C2 C10 O4 47.6(5)
C13 Si1 C11 Sn1 -166.9(2)
C14 Si1 C11 Sn1 -48.9(3)
C21 Si1 C11 Sn1 72.5(3)
C12 Sn1 C11 Si1 -18.8(3)
C1 Sn1 C11 Si1 -153.4(2)
I1 Sn1 C11 Si1 96.7(2)
C16 Si2 C12 Sn1 166.9(2)
C26 Si2 C12 Sn1 45.8(3)
C15 Si2 C12 Sn1 -73.6(3)
C11 Sn1 C12 Si2 -91.2(3)
C1 Sn1 C12 Si2 47.9(3)
I1 Sn1 C12 Si2 155.29(18)
C13 Si1 C21 C25 138.8(4)
C14 Si1 C21 C25 22.2(4)
C11 Si1 C21 C25 -100.1(4)
C13 Si1 C21 C22 -30.8(4)
C14 Si1 C21 C22 -147.4(4)
C11 Si1 C21 C22 90.3(4)
C13 Si1 C21 Fe1 -125.5(3)
C14 Si1 C21 Fe1 117.9(3)
C11 Si1 C21 Fe1 -4.4(4)
C27 Fe1 C21 C25 43.0(5)
C28 Fe1 C21 C25 -150.7(5)
C29 Fe1 C21 C25 168.8(2)
C23 Fe1 C21 C25 -79.9(3)
C26 Fe1 C21 C25 81.4(3)
C30 Fe1 C21 C25 126.1(3)
C22 Fe1 C21 C25 -117.1(3)
C24 Fe1 C21 C25 -36.4(2)
C27 Fe1 C21 C22 160.0(4)
C28 Fe1 C21 C22 -33.7(7)
C29 Fe1 C21 C22 -74.2(3)
C23 Fe1 C21 C22 37.2(3)
C26 Fe1 C21 C22 -161.6(3)
C30 Fe1 C21 C22 -116.8(3)
C24 Fe1 C21 C22 80.7(3)
C25 Fe1 C21 C22 117.1(3)
C27 Fe1 C21 Si1 -78.9(6)
C28 Fe1 C21 Si1 87.4(6)
C29 Fe1 C21 Si1 46.9(4)
C23 Fe1 C21 Si1 158.2(4)
C26 Fe1 C21 Si1 -40.5(4)
C30 Fe1 C21 Si1 4.2(4)
C22 Fe1 C21 Si1 121.1(5)
C24 Fe1 C21 Si1 -158.2(4)
C25 Fe1 C21 Si1 -121.9(5)
C25 C21 C22 C23 0.1(5)
Si1 C21 C22 C23 171.5(3)
Fe1 C21 C22 C23 -59.0(3)
C25 C21 C22 Fe1 59.0(3)
Si1 C21 C22 Fe1 -129.5(3)
C27 Fe1 C22 C23 -37.2(7)
C28 Fe1 C22 C23 -71.8(3)
C29 Fe1 C22 C23 -113.7(3)
C26 Fe1 C22 C23 166.7(4)
C30 Fe1 C22 C23 -155.3(3)
C24 Fe1 C22 C23 37.8(3)
C25 Fe1 C22 C23 81.3(3)
C21 Fe1 C22 C23 120.1(4)
C27 Fe1 C22 C21 -157.4(5)
C28 Fe1 C22 C21 168.1(3)
C29 Fe1 C22 C21 126.2(3)
C23 Fe1 C22 C21 -120.1(4)
C26 Fe1 C22 C21 46.6(6)
C30 Fe1 C22 C21 84.6(3)
C24 Fe1 C22 C21 -82.3(3)
C25 Fe1 C22 C21 -38.8(2)
C21 C22 C23 C24 -0.3(5)
Fe1 C22 C23 C24 -60.3(3)
C21 C22 C23 Fe1 60.0(3)
C27 Fe1 C23 C24 -75.7(3)
C28 Fe1 C23 C24 -116.2(3)
C29 Fe1 C23 C24 -156.8(3)
C26 Fe1 C23 C24 -47.1(6)
C30 Fe1 C23 C24 177.1(4)
C22 Fe1 C23 C24 118.7(4)
C25 Fe1 C23 C24 37.5(3)
C21 Fe1 C23 C24 81.4(3)
C27 Fe1 C23 C22 165.6(3)
C28 Fe1 C23 C22 125.1(3)
C29 Fe1 C23 C22 84.5(3)
C26 Fe1 C23 C22 -165.9(4)
C30 Fe1 C23 C22 58.4(5)
C24 Fe1 C23 C22 -118.7(4)
C25 Fe1 C23 C22 -81.2(3)
C21 Fe1 C23 C22 -37.3(3)
C22 C23 C24 C25 0.4(5)
Fe1 C23 C24 C25 -59.7(3)
C22 C23 C24 Fe1 60.1(3)
C27 Fe1 C24 C25 -119.5(3)
C28 Fe1 C24 C25 -161.8(3)
C29 Fe1 C24 C25 168.5(4)
C23 Fe1 C24 C25 119.0(4)
C26 Fe1 C24 C25 -78.8(3)
C30 Fe1 C24 C25 -56.7(7)
C22 Fe1 C24 C25 81.0(3)
C21 Fe1 C24 C25 36.8(3)
C27 Fe1 C24 C23 121.5(3)
C28 Fe1 C24 C23 79.2(3)
C29 Fe1 C24 C23 49.5(5)
C26 Fe1 C24 C23 162.2(2)
C30 Fe1 C24 C23 -175.8(5)
C22 Fe1 C24 C23 -38.1(2)
C25 Fe1 C24 C23 -119.0(4)
C21 Fe1 C24 C23 -82.2(3)
C23 C24 C25 C21 -0.4(5)
Fe1 C24 C25 C21 -59.5(3)
C23 C24 C25 Fe1 59.2(3)
C22 C21 C25 C24 0.2(5)
Si1 C21 C25 C24 -171.2(3)
Fe1 C21 C25 C24 59.0(3)
C22 C21 C25 Fe1 -58.8(3)
Si1 C21 C25 Fe1 129.8(4)
C27 Fe1 C25 C24 77.2(3)
C28 Fe1 C25 C24 38.9(5)
C29 Fe1 C25 C24 -159.0(7)
C23 Fe1 C25 C24 -37.8(3)
C26 Fe1 C25 C24 120.8(3)
C30 Fe1 C25 C24 162.3(3)
C22 Fe1 C25 C24 -82.0(3)
C21 Fe1 C25 C24 -121.0(4)
C27 Fe1 C25 C21 -161.8(2)
C28 Fe1 C25 C21 159.9(4)
C29 Fe1 C25 C21 -38.0(8)
C23 Fe1 C25 C21 83.2(3)
C26 Fe1 C25 C21 -118.2(3)
C30 Fe1 C25 C21 -76.7(3)
C22 Fe1 C25 C21 39.0(2)
C24 Fe1 C25 C21 121.0(4)
C16 Si2 C26 C27 20.5(4)
C15 Si2 C26 C27 -97.6(4)
C12 Si2 C26 C27 141.9(3)
C16 Si2 C26 C30 -160.9(4)
C15 Si2 C26 C30 81.1(4)
C12 Si2 C26 C30 -39.5(5)
C16 Si2 C26 Fe1 -67.1(3)
C15 Si2 C26 Fe1 174.8(2)
C12 Si2 C26 Fe1 54.3(3)
C28 Fe1 C26 C27 37.0(3)
C29 Fe1 C26 C27 80.2(3)
C23 Fe1 C26 C27 -38.1(6)
C30 Fe1 C26 C27 116.0(4)
C22 Fe1 C26 C27 167.5(5)
C24 Fe1 C26 C27 -73.2(3)
C25 Fe1 C26 C27 -115.2(3)
C21 Fe1 C26 C27 -158.1(3)
C27 Fe1 C26 C30 -116.0(4)
C28 Fe1 C26 C30 -79.0(3)
C29 Fe1 C26 C30 -35.8(2)
C23 Fe1 C26 C30 -154.2(5)
C22 Fe1 C26 C30 51.5(6)
C24 Fe1 C26 C30 170.8(2)
C25 Fe1 C26 C30 128.8(3)
C21 Fe1 C26 C30 85.8(3)
C27 Fe1 C26 Si2 117.3(4)
C28 Fe1 C26 Si2 154.3(3)
C29 Fe1 C26 Si2 -162.5(3)
C23 Fe1 C26 Si2 79.1(6)
C30 Fe1 C26 Si2 -126.7(4)
C22 Fe1 C26 Si2 -75.2(6)
C24 Fe1 C26 Si2 44.0(3)
C25 Fe1 C26 Si2 2.1(3)
C21 Fe1 C26 Si2 -40.9(4)
C30 C26 C27 C28 2.0(5)
Si2 C26 C27 C28 -179.0(3)
Fe1 C26 C27 C28 -58.6(3)
C30 C26 C27 Fe1 60.6(3)
Si2 C26 C27 Fe1 -120.4(3)
C29 Fe1 C27 C28 37.7(3)
C23 Fe1 C27 C28 -74.0(3)
C26 Fe1 C27 C28 120.6(4)
C30 Fe1 C27 C28 81.0(3)
C22 Fe1 C27 C28 -46.2(6)
C24 Fe1 C27 C28 -114.7(3)
C25 Fe1 C27 C28 -155.4(3)
C21 Fe1 C27 C28 173.6(4)
C28 Fe1 C27 C26 -120.6(4)
C29 Fe1 C27 C26 -82.9(3)
C23 Fe1 C27 C26 165.4(3)
C30 Fe1 C27 C26 -39.6(2)
C22 Fe1 C27 C26 -166.9(5)
C24 Fe1 C27 C26 124.7(3)
C25 Fe1 C27 C26 84.0(3)
C21 Fe1 C27 C26 52.9(5)
C26 C27 C28 C29 -1.0(5)
Fe1 C27 C28 C29 -59.8(3)
C26 C27 C28 Fe1 58.8(3)
C27 Fe1 C28 C29 118.7(4)
C23 Fe1 C28 C29 -118.6(3)
C26 Fe1 C28 C29 81.6(3)
C30 Fe1 C28 C29 37.4(3)
C22 Fe1 C28 C29 -78.9(3)
C24 Fe1 C28 C29 -159.7(3)
C25 Fe1 C28 C29 173.1(4)
C21 Fe1 C28 C29 -53.1(7)
C29 Fe1 C28 C27 -118.7(4)
C23 Fe1 C28 C27 122.7(3)
C26 Fe1 C28 C27 -37.1(3)
C30 Fe1 C28 C27 -81.3(3)
C22 Fe1 C28 C27 162.4(3)
C24 Fe1 C28 C27 81.6(3)
C25 Fe1 C28 C27 54.4(5)
C21 Fe1 C28 C27 -171.8(5)
C27 C28 C29 C30 -0.5(5)
Fe1 C28 C29 C30 -60.0(3)
C27 C28 C29 Fe1 59.6(3)
C27 Fe1 C29 C30 80.9(3)
C28 Fe1 C29 C30 119.2(4)
C23 Fe1 C29 C30 -163.7(3)
C26 Fe1 C29 C30 36.7(3)
C22 Fe1 C29 C30 -120.5(3)
C24 Fe1 C29 C30 161.9(4)
C25 Fe1 C29 C30 -48.7(8)
C21 Fe1 C29 C30 -79.0(3)
C27 Fe1 C29 C28 -38.3(3)
C23 Fe1 C29 C28 77.1(3)
C26 Fe1 C29 C28 -82.5(3)
C30 Fe1 C29 C28 -119.2(4)
C22 Fe1 C29 C28 120.3(3)
C24 Fe1 C29 C28 42.7(5)
C25 Fe1 C29 C28 -167.9(7)
C21 Fe1 C29 C28 161.8(3)
C28 C29 C30 C26 1.8(5)
Fe1 C29 C30 C26 -57.9(3)
C28 C29 C30 Fe1 59.6(3)
C27 C26 C30 C29 -2.3(5)
Si2 C26 C30 C29 178.9(3)
Fe1 C26 C30 C29 58.0(3)
C27 C26 C30 Fe1 -60.4(3)
Si2 C26 C30 Fe1 120.8(4)
C27 Fe1 C30 C29 -82.1(3)
C28 Fe1 C30 C29 -37.6(3)
C23 Fe1 C30 C29 36.8(5)
C26 Fe1 C30 C29 -121.7(4)
C22 Fe1 C30 C29 78.5(3)
C24 Fe1 C30 C29 -150.0(6)
C25 Fe1 C30 C29 165.8(3)
C21 Fe1 C30 C29 122.9(3)
C27 Fe1 C30 C26 39.6(2)
C28 Fe1 C30 C26 84.0(3)
C29 Fe1 C30 C26 121.7(4)
C23 Fe1 C30 C26 158.4(4)
C22 Fe1 C30 C26 -159.9(2)
C24 Fe1 C30 C26 -28.3(7)
C25 Fe1 C30 C26 -72.5(3)
C21 Fe1 C30 C26 -115.4(3)
C6 O2 C5 C4 -173.4(7)
O1 C4 C5 O2 74.6(9)
C5' C4 C5 O2 -21.5(17)
C5 O2 C6 C7 96.2(12)
C6' O2' C5' C4 167.0(10)
O1 C4 C5' O2' -70.4(13)
C5 C4 C5' O2' 24.6(16)
C5' O2' C6' C7 -65.7(17)
C7 O3' C8 C9 98.4(10)
C7 O3' C8 O3 27.5(5)
O4 C9 C8 O3' 23.2(12)
O4 C9 C8 O3 79.9(6)
C7 O3 C8 O3' -31.2(7)
C7 O3 C8 C9 -164.9(6)
C8 O3 C7 C6 126.6(12)
C8 O3 C7 O3' 25.0(5)
C8 O3 C7 C6' 177.2(7)
O2 C6 C7 O3 -10.6(19)
O2 C6 C7 O3' 66.2(13)
O2 C6 C7 C6' -83.0(12)
C8 O3' C7 O3 -34.1(7)
C8 O3' C7 C6 -160.4(8)
C8 O3' C7 C6' -103.9(19)
O2' C6' C7 O3 -50.8(15)
O2' C6' C7 C6 82.3(14)
O2' C6' C7 O3' 9(3)
